data_4088183
loop_
_publ_author_name
'Zhang, Yuxuan'
'Fang, Huaquan'
'Yao, Wubing'
'Leng, Xuebing'
'Huang, Zheng'

_publ_section_title
;
 Synthesis of Pincer Hydrido Ruthenium Olefin Complexes for Catalytic
 Alkane Dehydrogenation
;
_journal_issue 2
_journal_name_full Organometallics
_journal_page_first 181
_journal_paper_doi 10.1021/acs.organomet.5b00912
_journal_volume 35
_journal_year 2016
_chemical_absolute_configuration rmad
_chemical_formula_moiety 'C27 H43 P2 Ru'
_chemical_formula_sum 'C27 H43 P2 Ru'
_chemical_formula_weight 530.62
_space_group_crystal_system orthorhombic
_space_group_IT_number 45
_space_group_name_Hall 'I 2 -2c'
_space_group_name_H-M_alt 'I b a 2'
_atom_sites_solution_hydrogens geom
_atom_sites_solution_primary direct
_audit_creation_date 2015-05-08
_audit_creation_method
;
Olex2 1.2
(compiled 2015.01.26 svn.r3150 for OlexSys, GUI svn.r4998)
;
_cell_angle_alpha 90
_cell_angle_beta 90
_cell_angle_gamma 90
_cell_formula_units_Z 8
_cell_length_a 15.0644(10)
_cell_length_b 29.8369(19)
_cell_length_c 11.2616(7)
_cell_measurement_reflns_used 9968
_cell_measurement_temperature 130
_cell_measurement_theta_max 30.59
_cell_measurement_theta_min 2.64
_cell_volume 5061.8(6)
_computing_cell_refinement 'SAINT v7.68A (Bruker, 2009)'
_computing_data_reduction 'SAINT v7.68A (Bruker, 2009)'
_computing_molecular_graphics 'Olex2 (Dolomanov et al., 2009)'
_computing_publication_material 'Olex2 (Dolomanov et al., 2009)'
_computing_structure_refinement 'XL (Sheldrick, 2008)'
_computing_structure_solution 'ShelXS (Sheldrick, 2008)'
_diffrn_ambient_temperature 130
_diffrn_measured_fraction_theta_full 0.999
_diffrn_measured_fraction_theta_max 0.998
_diffrn_measurement_device_type 'Bruker APEX-II CCD'
_diffrn_measurement_method '\f and \w scans'
_diffrn_radiation_monochromator graphite
_diffrn_radiation_type MoK\a
_diffrn_radiation_wavelength 0.71073
_diffrn_reflns_av_R_equivalents 0.0359
_diffrn_reflns_av_unetI/netI 0.0351
_diffrn_reflns_Laue_measured_fraction_full 0.999
_diffrn_reflns_Laue_measured_fraction_max 0.998
_diffrn_reflns_limit_h_max 20
_diffrn_reflns_limit_h_min -21
_diffrn_reflns_limit_k_max 42
_diffrn_reflns_limit_k_min -42
_diffrn_reflns_limit_l_max 12
_diffrn_reflns_limit_l_min -16
_diffrn_reflns_number 25166
_diffrn_reflns_point_group_measured_fraction_full 0.908
_diffrn_reflns_point_group_measured_fraction_max 0.864
_diffrn_reflns_theta_full 25.242
_diffrn_reflns_theta_max 30.619
_diffrn_reflns_theta_min 2.454
_diffrn_standards_number 0
_exptl_absorpt_coefficient_mu 0.758
_exptl_absorpt_correction_T_max 0.7461
_exptl_absorpt_correction_T_min 0.5988
_exptl_absorpt_correction_type multi-scan
_exptl_absorpt_process_details
;
SADABS-2008/1 (Bruker,2008) was used for absorption correction.
wR2(int) was 0.0714 before and 0.0508 after correction.
The Ratio of minimum to maximum transmission is 0.8026.
The \l/2 correction factor is 0.0015.
;
_exptl_crystal_colour colourless
_exptl_crystal_density_diffrn 1.393
_exptl_crystal_description block
_exptl_crystal_F_000 2232
_exptl_crystal_size_max 0.25
_exptl_crystal_size_mid 0.2
_exptl_crystal_size_min 0.15
_refine_diff_density_max 0.588
_refine_diff_density_min -0.430
_refine_diff_density_rms 0.067
_refine_ls_abs_structure_details
;
 Flack x determined using 2259 quotients [(I+)-(I-)]/[(I+)+(I-)]
 (Parsons, Flack and Wagner, Acta Cryst. B69 (2013) 249-259).
;
_refine_ls_abs_structure_Flack 0.006(16)
_refine_ls_extinction_method none
_refine_ls_goodness_of_fit_ref 1.057
_refine_ls_hydrogen_treatment constr
_refine_ls_matrix_type full
_refine_ls_number_parameters 279
_refine_ls_number_reflns 6741
_refine_ls_number_restraints 1
_refine_ls_restrained_S_all 1.057
_refine_ls_R_factor_all 0.0299
_refine_ls_R_factor_gt 0.0254
_refine_ls_shift/su_max 0.003
_refine_ls_shift/su_mean 0.000
_refine_ls_structure_factor_coef Fsqd
_refine_ls_weighting_details 'w=1/[\s^2^(Fo^2^)+(0.0237P)^2^+3.0202P] where P=(Fo^2^+2Fc^2^)/3'
_refine_ls_weighting_scheme calc
_refine_ls_wR_factor_gt 0.0572
_refine_ls_wR_factor_ref 0.0591
_reflns_Friedel_coverage 0.652
_reflns_Friedel_fraction_full 0.805
_reflns_Friedel_fraction_max 0.717
_reflns_number_gt 6175
_reflns_number_total 6741
_reflns_threshold_expression 'I > 2\s(I)'
_cod_data_source_file om5b00912_si_005.cif
_cod_data_source_block dm15367
_cod_database_code 4088183
_shelxl_version_number 2014-3
_shelx_space_group_comment
;
The symmetry employed for this shelxl refinement is uniquely defined
by the following loop, which should always be used as a source of
symmetry information in preference to the above space-group names.
They are only intended as comments.
;
_shelx_estimated_absorpt_t_max 0.895
_shelx_estimated_absorpt_t_min 0.833
_olex2_refinement_description
;
1. Fixed Uiso
 At 1.2 times of:
  All C(H) groups, All C(H,H) groups
 At 1.5 times of:
  All C(H,H,H) groups
2.a Ternary CH refined with riding coordinates:
 C6(H6), C8(H8), C16(H16), C19(H19), C22(H22), C25(H25)
2.b Secondary CH2 refined with riding coordinates:
 C7(H7A,H7B), C9(H9A,H9B), C15(H15A,H15B)
2.c Aromatic/amide H refined with riding coordinates:
 C2(H2), C3(H3), C4(H4), C5(H5), C11(H11), C12(H12), C13(H13)
2.d Idealised Me refined as rotating group:
 C17(H17A,H17B,H17C), C18(H18A,H18B,H18C), C20(H20A,H20B,H20C), C21(H21A,H21B,
 H21C), C23(H23A,H23B,H23C), C24(H24A,H24B,H24C), C26(H26A,H26B,H26C), C27(H27A,
 H27B,H27C)
;
_olex2_submission_special_instructions 'No special instructions were received'

loop_
_space_group_symop_operation_xyz
'x, y, z'
'-x, -y, z'
'-x, y, z+1/2'
'x, -y, z+1/2'
'x+1/2, y+1/2, z+1/2'
'-x+1/2, -y+1/2, z+1/2'
'-x+1/2, y+1/2, z+1'
'x+1/2, -y+1/2, z+1'

loop_
_atom_site_label
_atom_site_type_symbol
_atom_site_fract_x
_atom_site_fract_y
_atom_site_fract_z
_atom_site_U_iso_or_equiv
_atom_site_adp_type
_atom_site_occupancy
_atom_site_site_symmetry_order
_atom_site_calc_flag
_atom_site_refinement_flags_posn
Ru1 Ru 0.77924(2) 0.87211(2) 0.24249(2) 0.01401(5) Uani 1 1 d .
P1 P 0.76526(5) 0.91422(2) 0.41600(7) 0.01662(14) Uani 1 1 d .
P2 P 0.68933(6) 0.83842(3) 0.09881(7) 0.01662(15) Uani 1 1 d .
C1 C 0.6969(2) 0.83067(10) 0.3497(3) 0.0164(6) Uani 1 1 d .
C2 C 0.9014(2) 0.83912(10) 0.3109(3) 0.0220(6) Uani 1 1 d .
H2 H 0.8819 0.8329 0.3894 0.026 Uiso 1 1 calc R
C3 C 0.8745(2) 0.81760(10) 0.2062(3) 0.0190(6) Uani 1 1 d .
H3 H 0.8330 0.7937 0.1996 0.023 Uiso 1 1 calc R
C4 C 0.8820(2) 0.88722(10) 0.1021(3) 0.0228(6) Uani 1 1 d .
H4 H 0.8448 0.8993 0.0421 0.027 Uiso 1 1 calc R
C5 C 0.9088(2) 0.90798(10) 0.2063(3) 0.0236(7) Uani 1 1 d .
H5 H 0.8930 0.9372 0.2321 0.028 Uiso 1 1 calc R
C6 C 0.9688(2) 0.87469(10) 0.2721(3) 0.0255(7) Uani 1 1 d .
H6 H 1.0086 0.8872 0.3349 0.031 Uiso 1 1 calc R
C7 C 1.0140(2) 0.85110(11) 0.1659(3) 0.0306(8) Uani 1 1 d .
H7A H 1.0522 0.8714 0.1189 0.037 Uiso 1 1 calc R
H7B H 1.0474 0.8239 0.1893 0.037 Uiso 1 1 calc R
C8 C 0.9253(2) 0.84034(10) 0.1041(3) 0.0225(6) Uani 1 1 d .
H8 H 0.9284 0.8238 0.0269 0.027 Uiso 1 1 calc R
C9 C 0.7517(2) 0.87101(9) 0.5302(3) 0.0208(6) Uani 1 1 d .
H9A H 0.8101 0.8589 0.5543 0.025 Uiso 1 1 calc R
H9B H 0.7218 0.8835 0.6011 0.025 Uiso 1 1 calc R
C10 C 0.6959(2) 0.83508(9) 0.4748(3) 0.0171(5) Uani 1 1 d .
C11 C 0.6440(2) 0.80736(10) 0.5464(3) 0.0222(6) Uani 1 1 d .
H11 H 0.6451 0.8111 0.6302 0.027 Uiso 1 1 calc R
C12 C 0.5909(2) 0.77441(10) 0.4965(3) 0.0232(6) Uani 1 1 d .
H12 H 0.5537 0.7564 0.5451 0.028 Uiso 1 1 calc R
C13 C 0.5930(2) 0.76824(9) 0.3749(3) 0.0221(6) Uani 1 1 d .
H13 H 0.5579 0.7453 0.3398 0.027 Uiso 1 1 calc R
C14 C 0.6463(2) 0.79540(10) 0.3029(3) 0.0183(6) Uani 1 1 d .
C15 C 0.6491(2) 0.78705(10) 0.1715(3) 0.0205(7) Uani 1 1 d .
H15A H 0.5891 0.7794 0.1420 0.025 Uiso 1 1 calc R
H15B H 0.6895 0.7617 0.1537 0.025 Uiso 1 1 calc R
C16 C 0.8557(2) 0.95084(10) 0.4747(3) 0.0232(6) Uani 1 1 d .
H16 H 0.9125 0.9356 0.4529 0.028 Uiso 1 1 calc R
C17 C 0.8591(2) 0.95740(11) 0.6103(3) 0.0307(7) Uani 1 1 d .
H17A H 0.9169 0.9700 0.6326 0.046 Uiso 1 1 calc GR
H17B H 0.8509 0.9284 0.6498 0.046 Uiso 1 1 calc GR
H17C H 0.8118 0.9780 0.6347 0.046 Uiso 1 1 calc GR
C18 C 0.8586(2) 0.99693(11) 0.4141(3) 0.0326(8) Uani 1 1 d .
H18A H 0.8111 1.0159 0.4459 0.049 Uiso 1 1 calc GR
H18B H 0.8505 0.9932 0.3283 0.049 Uiso 1 1 calc GR
H18C H 0.9162 1.0111 0.4295 0.049 Uiso 1 1 calc GR
C19 C 0.6588(2) 0.94517(9) 0.4316(3) 0.0206(6) Uani 1 1 d .
H19 H 0.6116 0.9219 0.4220 0.025 Uiso 1 1 calc R
C20 C 0.6400(2) 0.97985(11) 0.3346(3) 0.0284(7) Uani 1 1 d .
H20A H 0.5777 0.9891 0.3389 0.043 Uiso 1 1 calc GR
H20B H 0.6519 0.9666 0.2566 0.043 Uiso 1 1 calc GR
H20C H 0.6784 1.0060 0.3463 0.043 Uiso 1 1 calc GR
C21 C 0.6416(2) 0.96612(11) 0.5540(3) 0.0262(7) Uani 1 1 d .
H21A H 0.6798 0.9924 0.5643 0.039 Uiso 1 1 calc GR
H21B H 0.6548 0.9441 0.6161 0.039 Uiso 1 1 calc GR
H21C H 0.5792 0.9752 0.5597 0.039 Uiso 1 1 calc GR
C22 C 0.7307(2) 0.81432(11) -0.0429(3) 0.0258(7) Uani 1 1 d .
H22 H 0.7852 0.7970 -0.0214 0.031 Uiso 1 1 calc R
C23 C 0.7601(3) 0.84748(16) -0.1390(3) 0.0443(10) Uani 1 1 d .
H23A H 0.7988 0.8322 -0.1961 0.066 Uiso 1 1 calc GR
H23B H 0.7927 0.8723 -0.1022 0.066 Uiso 1 1 calc GR
H23C H 0.7078 0.8592 -0.1804 0.066 Uiso 1 1 calc GR
C24 C 0.6676(3) 0.78024(12) -0.1004(3) 0.0366(8) Uani 1 1 d .
H24A H 0.6141 0.7957 -0.1284 0.055 Uiso 1 1 calc GR
H24B H 0.6510 0.7574 -0.0418 0.055 Uiso 1 1 calc GR
H24C H 0.6973 0.7658 -0.1678 0.055 Uiso 1 1 calc GR
C25 C 0.5837(2) 0.86637(9) 0.0583(3) 0.0207(6) Uani 1 1 d .
H25 H 0.5504 0.8458 0.0042 0.025 Uiso 1 1 calc R
C26 C 0.5263(2) 0.87434(11) 0.1683(3) 0.0268(7) Uani 1 1 d .
H26A H 0.5567 0.8951 0.2221 0.040 Uiso 1 1 calc GR
H26B H 0.5160 0.8458 0.2090 0.040 Uiso 1 1 calc GR
H26C H 0.4692 0.8873 0.1442 0.040 Uiso 1 1 calc GR
C27 C 0.5981(3) 0.91063(11) -0.0078(3) 0.0312(7) Uani 1 1 d .
H27A H 0.5405 0.9243 -0.0255 0.047 Uiso 1 1 calc GR
H27B H 0.6300 0.9049 -0.0821 0.047 Uiso 1 1 calc GR
H27C H 0.6331 0.9310 0.0420 0.047 Uiso 1 1 calc GR

loop_
_atom_site_aniso_label
_atom_site_aniso_U_11
_atom_site_aniso_U_22
_atom_site_aniso_U_33
_atom_site_aniso_U_23
_atom_site_aniso_U_13
_atom_site_aniso_U_12
Ru1 0.01651(9) 0.01293(8) 0.01260(9) -0.00045(11) -0.00032(11) 0.00001(7)
P1 0.0202(3) 0.0155(3) 0.0142(3) -0.0019(3) -0.0024(3) 0.0006(3)
P2 0.0203(4) 0.0161(3) 0.0135(4) -0.0007(3) -0.0011(3) 0.0002(3)
C1 0.0170(13) 0.0150(13) 0.0171(14) 0.0017(11) -0.0014(11) 0.0039(10)
C2 0.0198(15) 0.0242(14) 0.0219(16) 0.0017(12) -0.0003(12) 0.0033(11)
C3 0.0197(14) 0.0167(12) 0.0204(15) 0.0010(10) 0.0031(10) 0.0017(10)
C4 0.0257(15) 0.0197(13) 0.0230(16) 0.0041(12) 0.0076(12) 0.0007(11)
C5 0.0234(15) 0.0196(13) 0.0277(17) -0.0005(11) 0.0055(11) -0.0030(11)
C6 0.0193(14) 0.0262(14) 0.031(2) -0.0021(12) 0.0002(11) -0.0027(11)
C7 0.0228(17) 0.0255(15) 0.044(2) -0.0012(15) 0.0109(14) 0.0003(12)
C8 0.0248(15) 0.0198(13) 0.0229(16) -0.0001(11) 0.0075(13) 0.0000(11)
C9 0.0273(15) 0.0204(13) 0.0147(14) -0.0003(11) -0.0036(12) 0.0003(11)
C10 0.0220(14) 0.0171(12) 0.0120(13) 0.0007(10) -0.0009(10) 0.0035(10)
C11 0.0292(17) 0.0203(13) 0.0172(14) 0.0016(11) 0.0035(12) 0.0056(12)
C12 0.0244(16) 0.0190(13) 0.0262(16) 0.0070(12) 0.0056(12) 0.0019(12)
C13 0.0234(15) 0.0152(12) 0.0278(17) 0.0026(11) 0.0005(12) -0.0021(11)
C14 0.0202(15) 0.0166(13) 0.0180(15) 0.0009(11) -0.0012(11) 0.0011(11)
C15 0.0282(17) 0.0155(13) 0.0179(15) 0.0004(11) -0.0025(12) -0.0029(12)
C16 0.0257(16) 0.0199(13) 0.0240(16) -0.0051(12) -0.0054(12) -0.0014(11)
C17 0.0358(19) 0.0304(16) 0.0259(18) -0.0093(14) -0.0100(14) 0.0002(14)
C18 0.040(2) 0.0221(15) 0.0357(19) -0.0026(14) -0.0021(16) -0.0064(13)
C19 0.0235(15) 0.0202(13) 0.0181(15) -0.0043(11) -0.0009(11) 0.0032(11)
C20 0.0381(19) 0.0229(15) 0.0242(17) -0.0007(13) -0.0045(14) 0.0113(13)
C21 0.0300(17) 0.0285(15) 0.0202(16) -0.0067(12) 0.0026(13) 0.0030(13)
C22 0.0309(18) 0.0321(17) 0.0146(14) -0.0053(12) -0.0011(12) 0.0068(13)
C23 0.059(3) 0.059(3) 0.0144(17) -0.0025(16) 0.0087(17) -0.012(2)
C24 0.052(2) 0.0361(18) 0.0217(17) -0.0136(15) -0.0011(16) -0.0020(17)
C25 0.0233(15) 0.0187(13) 0.0200(15) -0.0021(11) -0.0034(11) 0.0010(11)
C26 0.0222(15) 0.0300(17) 0.0281(18) -0.0041(13) -0.0008(12) 0.0043(12)
C27 0.0355(19) 0.0260(16) 0.0321(19) 0.0065(14) -0.0075(15) 0.0032(14)

loop_
_atom_type_symbol
_atom_type_description
_atom_type_scat_dispersion_real
_atom_type_scat_dispersion_imag
_atom_type_scat_source
C C 0.0033 0.0016 'International Tables Vol C Tables 4.2.6.8 and 6.1.1.4'
H H 0.0000 0.0000 'International Tables Vol C Tables 4.2.6.8 and 6.1.1.4'
P P 0.1023 0.0942 'International Tables Vol C Tables 4.2.6.8 and 6.1.1.4'
Ru Ru -1.2594 0.8363 'International Tables Vol C Tables 4.2.6.8 and 6.1.1.4'

loop_
_geom_angle_atom_site_label_1
_geom_angle_atom_site_label_2
_geom_angle_atom_site_label_3
_geom_angle
P1 Ru1 P2 139.40(3)
C1 Ru1 P1 77.59(8)
C1 Ru1 P2 78.75(9)
C1 Ru1 C2 91.65(11)
C1 Ru1 C3 93.20(11)
C1 Ru1 C4 155.95(11)
C1 Ru1 C5 151.65(12)
C2 Ru1 P1 91.32(9)
C2 Ru1 P2 121.92(9)
C2 Ru1 C4 76.33(12)
C2 Ru1 C5 63.78(12)
C3 Ru1 P1 127.65(8)
C3 Ru1 P2 86.08(8)
C3 Ru1 C2 36.89(11)
C3 Ru1 C4 64.65(11)
C3 Ru1 C5 75.79(11)
C4 Ru1 P1 122.73(8)
C4 Ru1 P2 89.92(9)
C4 Ru1 C5 35.73(12)
C5 Ru1 P1 88.50(8)
C5 Ru1 P2 125.36(9)
C9 P1 Ru1 102.64(10)
C9 P1 C16 104.16(14)
C9 P1 C19 100.76(15)
C16 P1 Ru1 123.09(11)
C19 P1 Ru1 115.15(10)
C19 P1 C16 107.76(14)
C15 P2 Ru1 103.93(11)
C15 P2 C22 99.80(16)
C15 P2 C25 101.64(16)
C22 P2 Ru1 124.53(12)
C25 P2 Ru1 118.32(10)
C25 P2 C22 104.51(15)
C10 C1 Ru1 121.1(2)
C14 C1 Ru1 122.7(2)
C14 C1 C10 116.0(3)
Ru1 C2 H2 98.8
C3 C2 Ru1 70.88(18)
C3 C2 H2 127.2
C3 C2 C6 105.6(3)
C6 C2 Ru1 98.24(19)
C6 C2 H2 127.2
Ru1 C3 H3 98.1
C2 C3 Ru1 72.23(17)
C2 C3 H3 126.8
C2 C3 C8 106.4(3)
C8 C3 Ru1 97.88(18)
C8 C3 H3 126.8
Ru1 C4 H4 99.8
C5 C4 Ru1 72.32(18)
C5 C4 H4 127.2
C5 C4 C8 105.7(3)
C8 C4 Ru1 95.67(18)
C8 C4 H4 127.2
Ru1 C5 H5 99.4
C4 C5 Ru1 71.95(18)
C4 C5 H5 126.5
C4 C5 C6 106.9(3)
C6 C5 Ru1 96.63(18)
C6 C5 H5 126.5
C2 C6 C5 101.3(2)
C2 C6 H6 117.0
C2 C6 C7 101.4(2)
C5 C6 H6 117.0
C5 C6 C7 100.4(3)
C7 C6 H6 117.0
C6 C7 H7A 113.0
C6 C7 H7B 113.0
H7A C7 H7B 110.4
C8 C7 C6 93.6(2)
C8 C7 H7A 113.0
C8 C7 H7B 113.0
C3 C8 C4 101.5(2)
C3 C8 C7 100.7(3)
C3 C8 H8 117.1
C4 C8 H8 117.1
C7 C8 C4 100.6(2)
C7 C8 H8 117.1
P1 C9 H9A 110.6
P1 C9 H9B 110.6
H9A C9 H9B 108.7
C10 C9 P1 105.9(2)
C10 C9 H9A 110.6
C10 C9 H9B 110.6
C1 C10 C9 118.3(3)
C11 C10 C1 121.8(3)
C11 C10 C9 119.9(3)
C10 C11 H11 119.7
C12 C11 C10 120.6(3)
C12 C11 H11 119.7
C11 C12 H12 120.6
C13 C12 C11 118.9(3)
C13 C12 H12 120.6
C12 C13 H13 119.7
C12 C13 C14 120.7(3)
C14 C13 H13 119.7
C1 C14 C15 118.7(3)
C13 C14 C1 121.9(3)
C13 C14 C15 119.4(3)
P2 C15 H15A 110.1
P2 C15 H15B 110.1
C14 C15 P2 108.0(2)
C14 C15 H15A 110.1
C14 C15 H15B 110.1
H15A C15 H15B 108.4
P1 C16 H16 105.8
C17 C16 P1 116.8(2)
C17 C16 H16 105.8
C18 C16 P1 112.8(2)
C18 C16 H16 105.8
C18 C16 C17 109.0(3)
C16 C17 H17A 109.5
C16 C17 H17B 109.5
C16 C17 H17C 109.5
H17A C17 H17B 109.5
H17A C17 H17C 109.5
H17B C17 H17C 109.5
C16 C18 H18A 109.5
C16 C18 H18B 109.5
C16 C18 H18C 109.5
H18A C18 H18B 109.5
H18A C18 H18C 109.5
H18B C18 H18C 109.5
P1 C19 H19 105.0
C20 C19 P1 115.3(2)
C20 C19 H19 105.0
C20 C19 C21 109.5(2)
C21 C19 P1 115.7(2)
C21 C19 H19 105.0
C19 C20 H20A 109.5
C19 C20 H20B 109.5
C19 C20 H20C 109.5
H20A C20 H20B 109.5
H20A C20 H20C 109.5
H20B C20 H20C 109.5
C19 C21 H21A 109.5
C19 C21 H21B 109.5
C19 C21 H21C 109.5
H21A C21 H21B 109.5
H21A C21 H21C 109.5
H21B C21 H21C 109.5
P2 C22 H22 105.5
C23 C22 P2 117.0(2)
C23 C22 H22 105.5
C23 C22 C24 108.0(3)
C24 C22 P2 114.3(2)
C24 C22 H22 105.5
C22 C23 H23A 109.5
C22 C23 H23B 109.5
C22 C23 H23C 109.5
H23A C23 H23B 109.5
H23A C23 H23C 109.5
H23B C23 H23C 109.5
C22 C24 H24A 109.5
C22 C24 H24B 109.5
C22 C24 H24C 109.5
H24A C24 H24B 109.5
H24A C24 H24C 109.5
H24B C24 H24C 109.5
P2 C25 H25 107.7
C26 C25 P2 110.9(2)
C26 C25 H25 107.7
C26 C25 C27 109.9(3)
C27 C25 P2 112.7(2)
C27 C25 H25 107.7
C25 C26 H26A 109.5
C25 C26 H26B 109.5
C25 C26 H26C 109.5
H26A C26 H26B 109.5
H26A C26 H26C 109.5
H26B C26 H26C 109.5
C25 C27 H27A 109.5
C25 C27 H27B 109.5
C25 C27 H27C 109.5
H27A C27 H27B 109.5
H27A C27 H27C 109.5
H27B C27 H27C 109.5

loop_
_geom_bond_atom_site_label_1
_geom_bond_atom_site_label_2
_geom_bond_distance
Ru1 P1 2.3326(8)
Ru1 P2 2.3373(8)
Ru1 C1 2.127(3)
Ru1 C2 2.224(3)
Ru1 C3 2.207(3)
Ru1 C4 2.258(3)
Ru1 C5 2.263(3)
P1 C9 1.832(3)
P1 C16 1.867(3)
P1 C19 1.859(3)
P2 C15 1.840(3)
P2 C22 1.858(3)
P2 C25 1.853(3)
C1 C10 1.415(4)
C1 C14 1.402(4)
C2 H2 0.9500
C2 C3 1.402(4)
C2 C6 1.533(4)
C3 H3 0.9500
C3 C8 1.540(4)
C4 H4 0.9500
C4 C5 1.387(5)
C4 C8 1.544(4)
C5 H5 0.9500
C5 C6 1.534(4)
C6 H6 1.0000
C6 C7 1.545(5)
C7 H7A 0.9900
C7 H7B 0.9900
C7 C8 1.541(5)
C8 H8 1.0000
C9 H9A 0.9900
C9 H9B 0.9900
C9 C10 1.498(4)
C10 C11 1.395(4)
C11 H11 0.9500
C11 C12 1.387(4)
C12 H12 0.9500
C12 C13 1.383(5)
C13 H13 0.9500
C13 C14 1.400(4)
C14 C15 1.501(4)
C15 H15A 0.9900
C15 H15B 0.9900
C16 H16 1.0000
C16 C17 1.540(5)
C16 C18 1.536(5)
C17 H17A 0.9800
C17 H17B 0.9800
C17 H17C 0.9800
C18 H18A 0.9800
C18 H18B 0.9800
C18 H18C 0.9800
C19 H19 1.0000
C19 C20 1.531(4)
C19 C21 1.535(4)
C20 H20A 0.9800
C20 H20B 0.9800
C20 H20C 0.9800
C21 H21A 0.9800
C21 H21B 0.9800
C21 H21C 0.9800
C22 H22 1.0000
C22 C23 1.532(5)
C22 C24 1.535(5)
C23 H23A 0.9800
C23 H23B 0.9800
C23 H23C 0.9800
C24 H24A 0.9800
C24 H24B 0.9800
C24 H24C 0.9800
C25 H25 1.0000
C25 C26 1.529(5)
C25 C27 1.532(4)
C26 H26A 0.9800
C26 H26B 0.9800
C26 H26C 0.9800
C27 H27A 0.9800
C27 H27B 0.9800
C27 H27C 0.9800

loop_
_geom_torsion_atom_site_label_1
_geom_torsion_atom_site_label_2
_geom_torsion_atom_site_label_3
_geom_torsion_atom_site_label_4
_geom_torsion
Ru1 P1 C9 C10 -37.6(2)
Ru1 P1 C16 C17 -150.3(2)
Ru1 P1 C16 C18 82.3(3)
Ru1 P1 C19 C20 -60.8(2)
Ru1 P1 C19 C21 169.57(19)
Ru1 P2 C15 C14 28.4(3)
Ru1 P2 C22 C23 -73.1(3)
Ru1 P2 C22 C24 159.3(2)
Ru1 P2 C25 C26 -55.3(2)
Ru1 P2 C25 C27 68.4(2)
Ru1 C1 C10 C9 2.4(4)
Ru1 C1 C10 C11 -178.2(2)
Ru1 C1 C14 C13 179.5(2)
Ru1 C1 C14 C15 -1.1(4)
Ru1 C2 C3 C8 93.2(2)
Ru1 C2 C6 C5 -2.9(2)
Ru1 C2 C6 C7 -106.1(2)
Ru1 C3 C8 C4 4.7(2)
Ru1 C3 C8 C7 108.0(2)
Ru1 C4 C5 C6 91.6(2)
Ru1 C4 C8 C3 -4.6(2)
Ru1 C4 C8 C7 -108.0(2)
Ru1 C5 C6 C2 2.9(2)
Ru1 C5 C6 C7 106.8(2)
P1 C9 C10 C1 25.4(3)
P1 C9 C10 C11 -154.0(2)
C1 C10 C11 C12 -0.4(5)
C1 C14 C15 P2 -19.7(4)
C2 C3 C8 C4 -69.0(3)
C2 C3 C8 C7 34.3(3)
C2 C6 C7 C8 52.0(3)
C3 C2 C6 C5 69.4(3)
C3 C2 C6 C7 -33.8(3)
C4 C5 C6 C2 -70.2(3)
C4 C5 C6 C7 33.7(3)
C5 C4 C8 C3 68.6(3)
C5 C4 C8 C7 -34.8(3)
C5 C6 C7 C8 -51.9(3)
C6 C2 C3 Ru1 -93.5(2)
C6 C2 C3 C8 -0.3(3)
C6 C7 C8 C3 -51.7(3)
C6 C7 C8 C4 52.3(3)
C8 C4 C5 Ru1 -91.1(2)
C8 C4 C5 C6 0.5(3)
C9 P1 C16 C17 -34.6(3)
C9 P1 C16 C18 -162.0(2)
C9 P1 C19 C20 -170.4(2)
C9 P1 C19 C21 60.0(3)
C9 C10 C11 C12 179.0(3)
C10 C1 C14 C13 4.4(4)
C10 C1 C14 C15 -176.2(3)
C10 C11 C12 C13 2.7(5)
C11 C12 C13 C14 -1.4(5)
C12 C13 C14 C1 -2.3(5)
C12 C13 C14 C15 178.3(3)
C13 C14 C15 P2 159.7(2)
C14 C1 C10 C9 177.5(3)
C14 C1 C10 C11 -3.1(4)
C15 P2 C22 C23 172.4(3)
C15 P2 C22 C24 44.8(3)
C15 P2 C25 C26 57.7(2)
C15 P2 C25 C27 -178.7(2)
C16 P1 C9 C10 -166.9(2)
C16 P1 C19 C20 80.8(2)
C16 P1 C19 C21 -48.8(3)
C19 P1 C9 C10 81.5(2)
C19 P1 C16 C17 71.8(3)
C19 P1 C16 C18 -55.6(3)
C22 P2 C15 C14 157.8(3)
C22 P2 C25 C26 161.2(2)
C22 P2 C25 C27 -75.2(3)
C25 P2 C15 C14 -95.0(3)
C25 P2 C22 C23 67.5(3)
C25 P2 C22 C24 -60.1(3)
